data_2021516
loop_
_publ_author_name
'Oliveira, Ana P. A.'
'Ferreira, Isabella P.'
'Despaigne, Angel A. Recio'
'da Silva, Jeferson G.'
'Vieira, Ana Carolina S.'
'Santos, Mariana S.'
'Alexandre-Moreira, Magna S.'
'Diniz, Renata'
'Beraldo, Heloisa'

_publ_section_title
;
 Structural studies and antileishmanial activity of 2-acetylpyridine and
 2-benzoylpyridine nitroimidazole-derived hydrazones
;
_journal_coeditor_code KY3160
_journal_issue 3
_journal_name_full 'Acta Crystallographica Section C'
_journal_page_first
;
;
_journal_paper_doi 10.1107/S2053229619001529
_journal_volume 75
_journal_year 2019
_chemical_formula_iupac 'C12 H12 N6 O3'
_chemical_formula_moiety 'C12 H12 N6 O3'
_chemical_formula_sum 'C12 H12 N6 O3'
_chemical_formula_weight 288.28
_chemical_melting_point 786.4(8)
_chemical_name_common
;
2-Acetylpyridine-2-nitroimidazole hydrazone
;
_chemical_name_systematic
;
2-(2-Nitro-1<i>H</i>-imidazol-1-yl)-<i>N</i>'-[1-(pyridin-2-\
yl)ethylidene]acetohydrazide
;
_space_group_crystal_system monoclinic
_space_group_IT_number 15
_space_group_name_Hall '-I 2ya'
_space_group_name_H-M_alt 'I 1 2/a 1'
_symmetry_space_group_name_Hall '-I 2ya'
_symmetry_space_group_name_H-M 'I 1 2/a 1'
_atom_sites_solution_hydrogens mixed
_audit_creation_method SHELXL-2017/1
_cell_angle_alpha 90
_cell_angle_beta 106.612(8)
_cell_angle_gamma 90
_cell_formula_units_Z 8
_cell_length_a 12.1890(10)
_cell_length_b 18.7185(11)
_cell_length_c 12.4701(9)
_cell_measurement_reflns_used 2902
_cell_measurement_temperature 270(2)
_cell_measurement_theta_max 28.1380
_cell_measurement_theta_min 2.2160
_cell_volume 2726.4(4)
_computing_cell_refinement
;
CrysAlis PRO (Rigaku OD, 2015)
;
_computing_data_collection
;
CrysAlis PRO (Rigaku OD, 2015)
;
_computing_data_reduction
;
CrysAlis PRO (Rigaku OD, 2015)
;
_computing_molecular_graphics
;
Mercury (Macrae <i>et al.</i>, 2008) and
ORTEP-3 For Windows (Farrugia, 2012)
;
_computing_publication_material
;
WinGX (Farrugia, 2012) and publCIF (Westrip, 2010)
;
_computing_structure_refinement
;
SHELXL2017 (Sheldrick, 2015b)
;
_computing_structure_solution
;
SHELXS2017 (Sheldrick, 2015a)
;
_diffrn_ambient_temperature 270(2)
_diffrn_detector 'CCD plate'
_diffrn_detector_area_resol_mean 10.4186
_diffrn_measured_fraction_theta_full 1.000
_diffrn_measured_fraction_theta_max 1.000
_diffrn_measurement_device 'four-circle diffractometer'
_diffrn_measurement_device_type 'Rigaku Xcalibur Gemini ultra diffractometer with an Atlas detector'
_diffrn_measurement_method '\w scans'
_diffrn_radiation_monochromator graphite
_diffrn_radiation_probe x-ray
_diffrn_radiation_type 'Mo K\a'
_diffrn_radiation_wavelength 0.71073
_diffrn_reflns_av_R_equivalents 0.0360
_diffrn_reflns_av_unetI/netI 0.0326
_diffrn_reflns_limit_h_max 15
_diffrn_reflns_limit_h_min -13
_diffrn_reflns_limit_k_max 17
_diffrn_reflns_limit_k_min -23
_diffrn_reflns_limit_l_max 14
_diffrn_reflns_limit_l_min -15
_diffrn_reflns_number 9783
_diffrn_reflns_theta_full 25.242
_diffrn_reflns_theta_max 26.373
_diffrn_reflns_theta_min 2.022
_diffrn_source 'Enhance (Mo) X-ray Source'
_exptl_absorpt_coefficient_mu 0.106
_exptl_absorpt_correction_T_max 1.00000
_exptl_absorpt_correction_T_min 0.80689
_exptl_absorpt_correction_type multi-scan
_exptl_absorpt_process_details
;
(CrysAlis PRO; Agilent, 2014)
;
_exptl_crystal_colour colourless
_exptl_crystal_density_diffrn 1.405
_exptl_crystal_density_method 'not measured'
_exptl_crystal_description prism
_exptl_crystal_F_000 1200
_exptl_crystal_size_max 0.410
_exptl_crystal_size_mid 0.078
_exptl_crystal_size_min 0.024
_refine_diff_density_max 0.186
_refine_diff_density_min -0.199
_refine_ls_extinction_method none
_refine_ls_goodness_of_fit_ref 1.052
_refine_ls_hydrogen_treatment mixed
_refine_ls_matrix_type full
_refine_ls_number_parameters 203
_refine_ls_number_reflns 2786
_refine_ls_number_restraints 0
_refine_ls_restrained_S_all 1.052
_refine_ls_R_factor_all 0.0709
_refine_ls_R_factor_gt 0.0442
_refine_ls_shift/su_max 0.000
_refine_ls_shift/su_mean 0.000
_refine_ls_structure_factor_coef Fsqd
_refine_ls_weighting_details 'w=1/[\s^2^(Fo^2^)+(0.0541P)^2^+0.6451P] where P=(Fo^2^+2Fc^2^)/3'
_refine_ls_weighting_scheme calc
_refine_ls_wR_factor_gt 0.1040
_refine_ls_wR_factor_ref 0.1192
_reflns_number_gt 1955
_reflns_number_total 2786
_reflns_threshold_expression 'I > 2\s(I)'
_cod_data_source_file ky3160sup1.cif
_cod_data_source_block 2
_cod_depositor_comments
;
The following automatic conversions were performed:

'_chemical_melting_point' value '512.55-514.05 /% C' was changed to
'786.4(8)' - it was converted from degrees Celsius(C) to Kelvins(K),
the average value was taken and precision was estimated.

Automatic conversion script
Id: cif_fix_values 4973 2017-02-22 13:04:09Z antanas 
;
_cod_database_code 2021516
_shelx_space_group_comment
;
The symmetry employed for this shelxl refinement is uniquely defined
by the following loop, which should always be used as a source of
symmetry information in preference to the above space-group names.
They are only intended as comments.
;
_shelx_estimated_absorpt_t_min 0.958
_shelx_estimated_absorpt_t_max 0.997

loop_
_space_group_symop_operation_xyz
'x, y, z'
'-x+1/2, y, -z'
'x+1/2, y+1/2, z+1/2'
'-x+1, y+1/2, -z+1/2'
'-x, -y, -z'
'x-1/2, -y, z'
'-x+1/2, -y+1/2, -z+1/2'
'x, -y+1/2, z+1/2'

loop_
_atom_site_type_symbol
_atom_site_label
_atom_site_fract_x
_atom_site_fract_y
_atom_site_fract_z
_atom_site_U_iso_or_equiv
_atom_site_adp_type
_atom_site_calc_flag
_atom_site_occupancy
C C2 0.77084(13) 0.00843(8) 0.22560(13) 0.0375(4) Uani d 1
C C3 0.79083(17) 0.07802(10) 0.19989(16) 0.0544(5) Uani d 1
H H3 0.757108 0.115674 0.227470 0.065 Uiso calc 1
C C4 0.8604(2) 0.09119(11) 0.13372(19) 0.0675(6) Uani d 1
H H4 0.875073 0.137819 0.116056 0.081 Uiso calc 1
C C5 0.90835(19) 0.03462(12) 0.09368(18) 0.0645(6) Uani d 1
H H5 0.955965 0.042029 0.048257 0.077 Uiso calc 1
C C6 0.88461(18) -0.03256(11) 0.12197(17) 0.0608(6) Uani d 1
H H6 0.917051 -0.070744 0.094242 0.073 Uiso calc 1
C C7 0.69722(13) -0.00847(8) 0.29907(13) 0.0359(4) Uani d 1
C C8 0.52735(14) 0.09254(8) 0.42470(14) 0.0392(4) Uani d 1
C C9 0.54374(15) 0.16213(8) 0.36938(14) 0.0405(4) Uani d 1
H H9A 0.624798 0.172736 0.386342 0.049 Uiso calc 1
H H9B 0.512995 0.157673 0.288837 0.049 Uiso calc 1
C C10 0.50048(15) 0.24466(9) 0.51457(15) 0.0453(4) Uani d 1
C C11 0.35665(19) 0.29835(11) 0.4169(2) 0.0699(6) Uani d 1
H H11 0.293877 0.328786 0.395097 0.084 Uiso calc 1
C C12 0.39158(16) 0.25450(10) 0.34620(17) 0.0551(5) Uani d 1
H H12 0.357589 0.249125 0.269746 0.066 Uiso calc 1
C C13 0.68387(19) -0.08388(9) 0.33158(19) 0.0513(5) Uani d 1
H H13A 0.728623 -0.114641 0.298954 0.077 Uiso calc 0.69(3)
H H13B 0.709665 -0.088178 0.411602 0.077 Uiso calc 0.69(3)
H H13C 0.604720 -0.097396 0.305138 0.077 Uiso calc 0.69(3)
N N1 0.81751(13) -0.04703(8) 0.18718(13) 0.0491(4) Uani d 1
N N2 0.64909(11) 0.04600(7) 0.32840(11) 0.0391(3) Uani d 1
N N3 0.58108(12) 0.03583(7) 0.39803(12) 0.0418(4) Uani d 1
H H3N 0.573246 -0.005884 0.423779 0.050 Uiso calc 1
N N4 0.48571(12) 0.22023(7) 0.40931(12) 0.0392(4) Uani d 1
N N5 0.42481(15) 0.29208(8) 0.52308(16) 0.0621(5) Uani d 1
N N6 0.59314(15) 0.22325(9) 0.60735(14) 0.0590(5) Uani d 1
O O1 0.46749(11) 0.08855(6) 0.48810(11) 0.0543(4) Uani d 1
O O2 0.67354(13) 0.19321(10) 0.58774(13) 0.0822(5) Uani d 1
O O3 0.58635(18) 0.23479(10) 0.70073(13) 0.0990(6) Uani d 1
H H13D 0.637(4) -0.095(2) 0.386(3) 0.011(13) Uiso d 0.31(3)
H H13F 0.641(5) -0.108(3) 0.255(6) 0.06(2) Uiso d 0.31(3)
H H13E 0.768(6) -0.106(3) 0.370(5) 0.05(2) Uiso d 0.31(3)

loop_
_atom_site_aniso_label
_atom_site_aniso_U_11
_atom_site_aniso_U_22
_atom_site_aniso_U_33
_atom_site_aniso_U_12
_atom_site_aniso_U_13
_atom_site_aniso_U_23
C2 0.0374(9) 0.0391(9) 0.0404(9) -0.0022(7) 0.0181(7) -0.0076(7)
C3 0.0691(13) 0.0439(11) 0.0673(13) -0.0037(9) 0.0467(11) -0.0086(9)
C4 0.0906(16) 0.0510(12) 0.0838(15) -0.0112(11) 0.0615(13) -0.0054(10)
C5 0.0725(14) 0.0701(14) 0.0722(14) -0.0077(11) 0.0550(12) -0.0093(11)
C6 0.0702(14) 0.0615(13) 0.0674(13) 0.0030(10) 0.0466(11) -0.0136(10)
C7 0.0365(9) 0.0346(9) 0.0406(9) -0.0005(7) 0.0177(7) -0.0054(7)
C8 0.0455(10) 0.0315(9) 0.0509(10) 0.0038(7) 0.0302(8) 0.0041(7)
C9 0.0507(10) 0.0304(9) 0.0516(10) 0.0032(7) 0.0327(8) 0.0027(7)
C10 0.0515(11) 0.0351(10) 0.0561(11) 0.0071(8) 0.0263(9) -0.0010(8)
C11 0.0628(14) 0.0561(13) 0.0959(18) 0.0292(10) 0.0307(14) 0.0074(11)
C12 0.0501(11) 0.0495(11) 0.0662(13) 0.0123(9) 0.0176(10) 0.0096(9)
C13 0.0625(13) 0.0378(10) 0.0668(13) 0.0045(9) 0.0394(12) 0.0000(9)
N1 0.0554(9) 0.0464(9) 0.0573(9) 0.0013(7) 0.0348(8) -0.0104(7)
N2 0.0431(8) 0.0361(8) 0.0482(8) 0.0016(6) 0.0292(7) -0.0005(6)
N3 0.0522(9) 0.0289(7) 0.0584(9) 0.0050(6) 0.0383(7) 0.0055(6)
N4 0.0448(8) 0.0288(7) 0.0513(9) 0.0041(6) 0.0252(7) 0.0049(6)
N5 0.0676(11) 0.0475(10) 0.0799(13) 0.0183(8) 0.0350(10) -0.0052(8)
N6 0.0698(12) 0.0560(10) 0.0554(11) 0.0113(8) 0.0248(9) -0.0091(8)
O1 0.0720(9) 0.0367(7) 0.0771(9) 0.0104(6) 0.0581(8) 0.0124(6)
O2 0.0600(9) 0.1218(14) 0.0672(10) 0.0337(9) 0.0220(8) 0.0016(9)
O3 0.1351(16) 0.1034(14) 0.0570(10) 0.0453(12) 0.0252(10) -0.0210(9)

loop_
_atom_type_symbol
_atom_type_description
_atom_type_scat_dispersion_real
_atom_type_scat_dispersion_imag
_atom_type_scat_source
C C 0.0033 0.0016 'International Tables Vol C Tables 4.2.6.8 and 6.1.1.4'
H H 0.0000 0.0000 'International Tables Vol C Tables 4.2.6.8 and 6.1.1.4'
N N 0.0061 0.0033 'International Tables Vol C Tables 4.2.6.8 and 6.1.1.4'
O O 0.0106 0.0060 'International Tables Vol C Tables 4.2.6.8 and 6.1.1.4'

loop_
_exptl_crystal_face_index_h
_exptl_crystal_face_index_k
_exptl_crystal_face_index_l
_exptl_crystal_face_perp_dist
0 1 -2 0.0070
0 -1 2 0.0168
1 0 0 0.1906
-1 0 0 0.1946
0 1 2 0.0010
0 -1 -2 0.0246

loop_
_geom_angle_atom_site_label_1
_geom_angle_atom_site_label_2
_geom_angle_atom_site_label_3
_geom_angle
N1 C2 C3 121.90(15)
N1 C2 C7 116.67(14)
C3 C2 C7 121.42(14)
C4 C3 C2 119.53(17)
C4 C3 H3 120.2
C2 C3 H3 120.2
C3 C4 C5 118.96(19)
C3 C4 H4 120.5
C5 C4 H4 120.5
C6 C5 C4 118.39(18)
C6 C5 H5 120.8
C4 C5 H5 120.8
N1 C6 C5 123.95(17)
N1 C6 H6 118.0
C5 C6 H6 118.0
N2 C7 C2 114.37(14)
N2 C7 C13 125.58(15)
C2 C7 C13 120.05(14)
O1 C8 N3 122.52(14)
O1 C8 C9 121.91(14)
N3 C8 C9 115.57(13)
N4 C9 C8 110.22(12)
N4 C9 H9A 109.6
C8 C9 H9A 109.6
N4 C9 H9B 109.6
C8 C9 H9B 109.6
H9A C9 H9B 108.1
N5 C10 N4 114.05(17)
N5 C10 N6 122.67(17)
N4 C10 N6 123.23(15)
N5 C11 C12 111.35(17)
N5 C11 H11 124.3
C12 C11 H11 124.3
N4 C12 C11 106.24(18)
N4 C12 H12 126.9
C11 C12 H12 126.9
C7 C13 H13A 109.5
C7 C13 H13B 109.5
H13A C13 H13B 109.5
C7 C13 H13C 109.5
H13A C13 H13C 109.5
H13B C13 H13C 109.5
C7 C13 H13D 120(2)
H13A C13 H13D 130.8
H13B C13 H13D 51.3
H13C C13 H13D 58.6
C7 C13 H13F 103(3)
H13A C13 H13F 63.3
H13B C13 H13F 146.7
H13C C13 H13F 51.9
H13D C13 H13F 107(4)
C7 C13 H13E 109(3)
H13A C13 H13E 51.3
H13B C13 H13E 61.4
H13C C13 H13E 141.3
H13D C13 H13E 105(4)
H13F C13 H13E 113(4)
C6 N1 C2 117.27(16)
C7 N2 N3 118.58(13)
C8 N3 N2 118.27(13)
C8 N3 H3N 120.9
N2 N3 H3N 120.9
C10 N4 C12 105.05(14)
C10 N4 C9 129.77(14)
C12 N4 C9 124.58(15)
C10 N5 C11 103.31(16)
O3 N6 O2 123.90(19)
O3 N6 C10 118.36(18)
O2 N6 C10 117.73(16)

loop_
_geom_bond_atom_site_label_1
_geom_bond_atom_site_label_2
_geom_bond_distance
C2 N1 1.337(2)
C2 C3 1.380(2)
C2 C7 1.488(2)
C3 C4 1.364(3)
C3 H3 0.9300
C4 C5 1.371(3)
C4 H4 0.9300
C5 C6 1.359(3)
C5 H5 0.9300
C6 N1 1.336(2)
C6 H6 0.9300
C7 N2 1.2806(19)
C7 C13 1.490(2)
C8 O1 1.2219(19)
C8 N3 1.3381(19)
C8 C9 1.514(2)
C9 N4 1.4603(19)
C9 H9A 0.9700
C9 H9B 0.9700
C10 N5 1.306(2)
C10 N4 1.353(2)
C10 N6 1.424(3)
C11 N5 1.352(3)
C11 C12 1.359(3)
C11 H11 0.9300
C12 N4 1.353(2)
C12 H12 0.9300
C13 H13A 0.9600
C13 H13B 0.9600
C13 H13C 0.9600
C13 H13D 1.03(5)
C13 H13F 1.05(7)
C13 H13E 1.09(6)
N2 N3 1.3744(18)
N3 H3N 0.8600
N6 O3 1.210(2)
N6 O2 1.214(2)

loop_
_geom_hbond_atom_site_label_D
_geom_hbond_atom_site_label_H
_geom_hbond_atom_site_label_A
_geom_hbond_site_symmetry_A
_geom_hbond_distance_DH
_geom_hbond_distance_HA
_geom_hbond_distance_DA
_geom_hbond_angle_DHA
_geom_hbond_publ_flag
C9 H9A O2 2_656 0.97 2.42 3.383(2) 174.5 yes
N3 H3N O1 5_656 0.86 2.04 2.8754(17) 163.8 yes

loop_
_geom_torsion_atom_site_label_1
_geom_torsion_atom_site_label_2
_geom_torsion_atom_site_label_3
_geom_torsion_atom_site_label_4
_geom_torsion
N1 C2 C3 C4 -0.2(3)
C7 C2 C3 C4 178.91(18)
C2 C3 C4 C5 0.4(3)
C3 C4 C5 C6 -0.1(4)
C4 C5 C6 N1 -0.3(4)
N1 C2 C7 N2 -176.10(15)
C3 C2 C7 N2 4.7(2)
N1 C2 C7 C13 3.4(2)
C3 C2 C7 C13 -175.77(18)
O1 C8 C9 N4 3.8(2)
N3 C8 C9 N4 -177.26(15)
N5 C11 C12 N4 -0.9(2)
C5 C6 N1 C2 0.5(3)
C3 C2 N1 C6 -0.2(3)
C7 C2 N1 C6 -179.41(16)
C2 C7 N2 N3 -178.82(13)
C13 C7 N2 N3 1.7(3)
O1 C8 N3 N2 -178.23(16)
C9 C8 N3 N2 2.9(2)
C7 N2 N3 C8 -177.34(15)
N5 C10 N4 C12 -0.9(2)
N6 C10 N4 C12 -178.17(17)
N5 C10 N4 C9 -172.15(16)
N6 C10 N4 C9 10.6(3)
C11 C12 N4 C10 1.0(2)
C11 C12 N4 C9 172.87(16)
C8 C9 N4 C10 58.8(2)
C8 C9 N4 C12 -110.96(18)
N4 C10 N5 C11 0.3(2)
N6 C10 N5 C11 177.63(18)
C12 C11 N5 C10 0.4(2)
N5 C10 N6 O3 19.1(3)
N4 C10 N6 O3 -163.87(18)
N5 C10 N6 O2 -162.24(19)
N4 C10 N6 O2 14.8(3)

_cod_database_fobs_code 2021516
